data_9017883
loop_
_publ_author_name
'Bechtold, A.'
'Wildner, M.'

_publ_section_title
;
 Crystal chemistry of the kieserite-cobaltkieserite solid solution,
 Mg1-xCox(SO4)*H2O: well-behaved oddities
 Note: sample Mg0.49Co0.51
;
_journal_name_full 'European Journal of Mineralogy'
_journal_page_first 43
_journal_page_last 52
_journal_volume 28
_journal_year 2016
_chemical_compound_source Synthetic
_chemical_formula_sum 'Co0.509 H2 Mg0.491 O5 S'
_chemical_name_mineral Cobaltkieserite
_space_group_IT_number 15
_space_group_name_Hall '-C 2yc'
_space_group_name_H-M_alt 'C 1 2/c 1'
_symmetry_space_group_name_H-M 'C 1 2/c 1'
_cell_angle_alpha 90
_cell_angle_beta 118.33
_cell_angle_gamma 90
_cell_length_a 6.943
_cell_length_b 7.614
_cell_length_c 7.639
_cell_formula_units_Z 4
_cell_volume 355.461
_database_code_amcsd 0021001
_exptl_crystal_density_diffrn 2.915
_cod_data_source_file inputs/fixed/split/08639.cif
_cod_data_source_block 08639
_cod_original_formula_sum '(Co.509 Mg.491) S O5 H2'
_cod_database_code 9017883

loop_
_space_group_symop_operation_xyz
x,y,z
1/2+x,1/2+y,z
x,-y,1/2+z
1/2+x,1/2-y,1/2+z
-x,y,1/2-z
1/2-x,1/2+y,1/2-z
-x,-y,-z
1/2-x,1/2-y,-z

loop_
_atom_site_aniso_label
_atom_site_aniso_U_11
_atom_site_aniso_U_22
_atom_site_aniso_U_33
_atom_site_aniso_U_12
_atom_site_aniso_U_13
_atom_site_aniso_U_23
Co 0.00760 0.00870 0.00870 0.00020 0.00350 0.00040
Mg 0.00760 0.00870 0.00870 0.00020 0.00350 0.00040
S 0.00580 0.00730 0.00890 0.00000 0.00300 0.00000
O1 0.00900 0.01640 0.01640 0.00400 0.00450 0.00700
O2 0.01300 0.01170 0.01720 0.00140 0.00950 0.00500
O3 0.01080 0.01290 0.01120 0.00000 0.00540 0.00000

loop_
_atom_site_label
_atom_site_fract_x
_atom_site_fract_y
_atom_site_fract_z
_atom_site_occupancy
_atom_site_U_iso_or_equiv
Co 0.00000 0.50000 0.00000 0.50900 0.00840
Mg 0.00000 0.50000 0.00000 0.49100 0.00840
S 0.00000 0.15421 0.25000 1.00000 0.00750
O1 0.17421 0.04356 0.39740 1.00000 0.01450
O2 0.09426 0.26696 0.15154 1.00000 0.01300
O3 0.00000 0.63708 0.25000 1.00000 0.01160
H 0.10800 0.69600 0.28900 1.00000 0.04150

loop_
_cod_related_entry_id
_cod_related_entry_database
_cod_related_entry_code
1 AMCSD 0021001
